data_4021749
loop_
_publ_author_name
'Arkasish Bandyopadhyay'
'Babu Varghese'
'Sethuraman Sankararaman'

_publ_section_title
;
 Synthesis of 1,4-Cyclohexadiene-Based Acetylenic Macrocycles
 with Cadiot-Chodkiewicz Coupling.
 Structure of a Tub-Shaped Tetrameric Container
;
_journal_name_full 'Journal of Organic Chemistry'
_journal_page_first 4544
_journal_page_last 4548
_journal_paper_doi 10.1021/jo0605290
_journal_volume 71
_journal_year 2006
_chemical_formula_sum 'C52 H48 O10'
_chemical_formula_weight 832.90
_chemical_name_systematic
;
 ?
;
_space_group_IT_number 62
_symmetry_cell_setting orthorhombic
_symmetry_space_group_name_Hall '-P 2ac 2n'
_symmetry_space_group_name_H-M 'P n m a'
_atom_sites_solution_hydrogens geom
_atom_sites_solution_primary direct
_atom_sites_solution_secondary difmap
_audit_creation_method SHELXL-97
_cell_angle_alpha 90.00
_cell_angle_beta 90.00
_cell_angle_gamma 90.00
_cell_formula_units_Z 4
_cell_length_a 14.832(6)
_cell_length_b 25.376(8)
_cell_length_c 12.737(4)
_cell_measurement_reflns_used 25
_cell_measurement_temperature 293(2)
_cell_measurement_theta_max 12
_cell_measurement_theta_min 10
_cell_volume 4794(3)
_computing_cell_refinement 'cad4 system software'
_computing_data_collection 'cad4 system software'
_computing_data_reduction 'XCAD4 (WINGX)'
_computing_molecular_graphics 'ORTEP32 (WINGX)'
_computing_publication_material 'SHELXL-97 (Sheldrick, 1997)'
_computing_structure_refinement 'SHELXL-97 (Sheldrick, 1997)'
_computing_structure_solution 'SIR92 (WINGX)'
_diffrn_ambient_temperature 293(2)
_diffrn_measured_fraction_theta_full 1.000
_diffrn_measured_fraction_theta_max 1.000
_diffrn_measurement_device_type 'cad4 diffractometer'
_diffrn_measurement_method 'omega twotheta'
_diffrn_radiation_monochromator graphite
_diffrn_radiation_source 'fine-focus sealed tube'
_diffrn_radiation_type MoK\a
_diffrn_radiation_wavelength 0.71069
_diffrn_reflns_av_R_equivalents 0.0000
_diffrn_reflns_av_sigmaI/netI 0.0937
_diffrn_reflns_limit_h_max 17
_diffrn_reflns_limit_h_min 0
_diffrn_reflns_limit_k_max 30
_diffrn_reflns_limit_k_min 0
_diffrn_reflns_limit_l_max 15
_diffrn_reflns_limit_l_min 0
_diffrn_reflns_number 4295
_diffrn_reflns_theta_full 24.95
_diffrn_reflns_theta_max 24.95
_diffrn_reflns_theta_min 2.11
_diffrn_standards_decay_% 0
_diffrn_standards_interval_time '1 hour'
_diffrn_standards_number 2
_exptl_absorpt_coefficient_mu 0.080
_exptl_absorpt_correction_T_max 0.9825
_exptl_absorpt_correction_T_min 0.8395
_exptl_absorpt_correction_type psi-scan
_exptl_absorpt_process_details
;
North A.C.T., Phillips D.C. & Mathews F.S. (1968) Acta. Cryst. A24, 351
Number of psi-scan sets used was   3
Theta correction was applied.
Averaged transmission function was used.
No Fourier smoothing was applied.
;
_exptl_crystal_colour colourless
_exptl_crystal_density_diffrn 1.154
_exptl_crystal_density_method 'not measured'
_exptl_crystal_description needle
_exptl_crystal_F_000 1760
_exptl_crystal_size_max 0.3
_exptl_crystal_size_mid 0.2
_exptl_crystal_size_min 0.2
_refine_diff_density_max 0.199
_refine_diff_density_min -0.229
_refine_diff_density_rms 0.041
_refine_ls_extinction_method none
_refine_ls_goodness_of_fit_ref 1.022
_refine_ls_hydrogen_treatment mixed
_refine_ls_matrix_type full
_refine_ls_number_parameters 346
_refine_ls_number_reflns 4295
_refine_ls_number_restraints 0
_refine_ls_restrained_S_all 1.022
_refine_ls_R_factor_all 0.1521
_refine_ls_R_factor_gt 0.0583
_refine_ls_shift/su_max 0.000
_refine_ls_shift/su_mean 0.000
_refine_ls_structure_factor_coef Fsqd
_refine_ls_weighting_details 'calc w=1/[\s^2^(Fo^2^)+(0.0666P)^2^+0.0692P] where P=(Fo^2^+2Fc^2^)/3'
_refine_ls_weighting_scheme calc
_refine_ls_wR_factor_gt 0.1436
_refine_ls_wR_factor_ref 0.1715
_reflns_number_gt 1949
_reflns_number_total 4295
_reflns_threshold_expression >2sigma(I)
_cod_data_source_file jo0605290si20060310_053458.cif
_cod_depositor_comments
;
The following automatic conversions were performed:
'_symmetry_cell_setting' value 'Orthorhombic' changed to 'orthorhombic'
according to '/home/saulius/struct/CIF-dictionaries/cif_core.dic'
dictionary named 'cif_core.dic' version 2.4.1 from 2010-06-29.

Automatic conversion script
Id: cif_fix_enum 1527 2010-12-29 10:47:43Z saulius 
;
_cod_database_code 4021749

loop_
_symmetry_equiv_pos_as_xyz
'x, y, z'
'x+1/2, -y+1/2, -z+1/2'
'-x, y+1/2, -z'
'-x+1/2, -y, z+1/2'
'-x, -y, -z'
'-x-1/2, y-1/2, z-1/2'
'x, -y-1/2, z'
'x-1/2, y, -z-1/2'

loop_
_atom_site_label
_atom_site_type_symbol
_atom_site_fract_x
_atom_site_fract_y
_atom_site_fract_z
_atom_site_U_iso_or_equiv
_atom_site_adp_type
_atom_site_occupancy
_atom_site_symmetry_multiplicity
_atom_site_calc_flag
_atom_site_refinement_flags
C1 C 0.0918(4) 0.1130(2) 0.3436(5) 0.0702(14) Uani 1 1 d .
C2 C 0.0147(2) 0.22394(13) 0.5045(3) 0.0429(9) Uani 1 1 d .
C3 C 0.0868(2) 0.19107(13) 0.4532(3) 0.0411(9) Uani 1 1 d .
C4 C 0.1476(2) 0.22420(12) 0.3861(3) 0.0398(9) Uani 1 1 d .
C5 C 0.1407(3) 0.16379(14) 0.5340(3) 0.0505(10) Uani 1 1 d .
C6 C 0.1915(3) 0.14140(15) 0.5926(3) 0.0543(10) Uani 1 1 d .
C7 C 0.2487(3) 0.11435(15) 0.6582(3) 0.0557(11) Uani 1 1 d .
C8 C 0.2990(3) 0.08988(16) 0.7131(3) 0.0561(11) Uani 1 1 d .
C9 C 0.3567(3) 0.05835(15) 0.7832(3) 0.0523(10) Uani 1 1 d .
C10 C 0.3929(3) 0.09255(18) 0.8692(4) 0.0562(11) Uani 1 1 d .
C11 C 0.3645(3) 0.09049(16) 0.9667(3) 0.0502(10) Uani 1 1 d .
C12 C 0.2930(2) 0.05372(14) 1.0041(3) 0.0443(9) Uani 1 1 d .
C13 C 0.2717(3) 0.01224(16) 0.9242(3) 0.0477(10) Uani 1 1 d .
C14 C 0.3001(3) 0.01429(16) 0.8267(4) 0.0490(10) Uani 1 1 d .
C15 C 0.2096(3) 0.08387(15) 1.0248(3) 0.0543(10) Uani 1 1 d .
C16 C 0.1418(3) 0.10805(15) 1.0377(3) 0.0584(11) Uani 1 1 d .
C17 C 0.0639(3) 0.13658(16) 1.0564(3) 0.0604(11) Uani 1 1 d .
C18 C -0.0032(3) 0.16044(15) 1.0757(3) 0.0541(10) Uani 1 1 d .
C19 C -0.0845(2) 0.19092(14) 1.1043(3) 0.0460(9) Uani 1 1 d .
C20 C -0.1155(2) 0.22371(13) 1.0135(3) 0.0456(10) Uani 1 1 d .
C21 C -0.0638(2) 0.22398(14) 1.1987(3) 0.0486(10) Uani 1 1 d .
C22 C -0.1431(3) 0.11571(17) 1.2015(4) 0.0896(17) Uani 1 1 d .
H22A H -0.1962 0.0944 1.2090 0.134 Uiso 1 1 calc R
H22B H -0.1286 0.1317 1.2677 0.134 Uiso 1 1 calc R
H22C H -0.0937 0.0940 1.1792 0.134 Uiso 1 1 calc R
C23 C 0.3956(4) -0.0007(3) 1.1015(5) 0.0694(14) Uani 1 1 d .
C24 C 0.4655(5) 0.0513(4) 0.6468(6) 0.253(6) Uani 1 1 d .
H24A H 0.5129 0.0280 0.6251 0.380 Uiso 1 1 calc R
H24B H 0.4900 0.0857 0.6601 0.380 Uiso 1 1 calc R
H24C H 0.4210 0.0536 0.5922 0.380 Uiso 1 1 calc R
C25 C 0.2424(8) 0.2500 0.9803(15) 0.170(6) Uani 1 2 d S
C26 C 0.1632(12) 0.2500 0.8231(12) 0.240(8) Uani 1 2 d S
H26A H 0.1927 0.2811 0.7949 0.288 Uiso 0.50 1 calc PR
H26B H 0.1927 0.2189 0.7949 0.288 Uiso 0.50 1 calc PR
C27 C 0.0747(15) 0.2500 0.7978(12) 0.411(18) Uani 1 2 d S
H27A H 0.0684 0.2500 0.7227 0.616 Uiso 1 2 calc SR
H27B H 0.0465 0.2809 0.8263 0.616 Uiso 0.50 1 calc PR
H27C H 0.0465 0.2191 0.8263 0.616 Uiso 0.50 1 calc PR
C28 C 0.2397(9) 0.2500 1.1001(10) 0.196(6) Uani 1 2 d S
H28A H 0.1781 0.2500 1.1234 0.294 Uiso 1 2 calc SR
H28B H 0.2696 0.2809 1.1262 0.294 Uiso 0.50 1 calc PR
H28C H 0.2696 0.2191 1.1262 0.294 Uiso 0.50 1 calc PR
O1 O 0.03763(15) 0.15278(9) 0.3924(2) 0.0504(7) Uani 1 1 d .
O2 O 0.4296(2) 0.03393(14) 0.7288(2) 0.0936(11) Uani 1 1 d .
O3 O 0.31573(16) 0.03115(10) 1.10426(18) 0.0559(7) Uani 1 1 d .
O4 O -0.15897(16) 0.15583(10) 1.1251(2) 0.0613(8) Uani 1 1 d .
O6 O 0.1674(5) 0.2500 0.9420(6) 0.155(3) Uani 1 2 d S
O7 O 0.3060(6) 0.2500 0.9263(12) 0.330(8) Uani 1 2 d S
H1A H 0.136(4) 0.094(2) 0.395(4) 0.128(19) Uiso 1 1 d .
H2 H -0.037(2) 0.2062(12) 0.536(2) 0.054(10) Uiso 1 1 d .
H2A H 0.125(3) 0.1269(18) 0.284(3) 0.098(19) Uiso 1 1 d .
H3A H 0.044(4) 0.085(2) 0.313(5) 0.17(2) Uiso 1 1 d .
H4 H 0.194(2) 0.2072(13) 0.345(3) 0.061(11) Uiso 1 1 d .
H10 H 0.434(2) 0.1171(13) 0.855(3) 0.051(12) Uiso 1 1 d .
H11 H 0.385(3) 0.1148(16) 1.020(3) 0.102(17) Uiso 1 1 d .
H13 H 0.2370(18) -0.0145(11) 0.946(2) 0.020(8) Uiso 1 1 d .
H14 H 0.285(2) -0.0084(15) 0.780(3) 0.063(14) Uiso 1 1 d .
H20 H -0.132(2) 0.2033(13) 0.951(3) 0.063(11) Uiso 1 1 d .
H21 H -0.0493(19) 0.2064(12) 1.259(2) 0.039(10) Uiso 1 1 d .
H23A H 0.404(3) -0.008(2) 1.167(4) 0.11(2) Uiso 1 1 d .
H23B H 0.393(4) -0.031(2) 1.045(4) 0.15(2) Uiso 1 1 d .
H23C H 0.442(3) 0.0190(18) 1.089(4) 0.090(19) Uiso 1 1 d .

loop_
_atom_site_aniso_label
_atom_site_aniso_U_11
_atom_site_aniso_U_22
_atom_site_aniso_U_33
_atom_site_aniso_U_23
_atom_site_aniso_U_13
_atom_site_aniso_U_12
C1 0.076(3) 0.052(3) 0.083(4) -0.007(3) -0.017(3) 0.011(3)
C2 0.0306(18) 0.044(2) 0.054(2) 0.0025(17) -0.0004(18) -0.0028(16)
C3 0.0384(19) 0.034(2) 0.051(2) -0.0003(19) -0.0117(18) -0.0014(18)
C4 0.0308(18) 0.0406(19) 0.048(2) 0.0018(17) -0.0057(17) 0.0039(16)
C5 0.054(2) 0.047(2) 0.050(2) 0.002(2) -0.008(2) 0.000(2)
C6 0.055(2) 0.054(2) 0.054(2) 0.012(2) -0.007(2) 0.006(2)
C7 0.057(2) 0.054(3) 0.056(3) 0.014(2) -0.006(2) 0.004(2)
C8 0.055(2) 0.062(3) 0.052(2) 0.009(2) -0.006(2) 0.010(2)
C9 0.050(2) 0.063(3) 0.044(2) 0.007(2) -0.010(2) 0.017(2)
C10 0.052(3) 0.058(3) 0.059(3) 0.013(2) -0.007(2) -0.007(2)
C11 0.050(2) 0.048(2) 0.053(3) -0.002(2) -0.010(2) 0.002(2)
C12 0.038(2) 0.046(2) 0.049(2) -0.005(2) 0.0013(18) 0.0099(18)
C13 0.044(2) 0.039(2) 0.060(3) 0.003(2) -0.002(2) -0.0024(19)
C14 0.053(2) 0.044(3) 0.050(3) -0.003(2) -0.011(2) 0.009(2)
C15 0.046(2) 0.056(2) 0.061(3) -0.007(2) -0.003(2) 0.009(2)
C16 0.050(2) 0.059(3) 0.066(3) -0.003(2) -0.002(2) 0.007(2)
C17 0.046(2) 0.059(3) 0.075(3) -0.002(2) -0.002(2) 0.012(2)
C18 0.050(2) 0.051(2) 0.061(3) -0.006(2) -0.006(2) 0.003(2)
C19 0.0309(18) 0.045(2) 0.062(2) -0.002(2) -0.0056(18) 0.0044(18)
C20 0.041(2) 0.051(2) 0.044(2) -0.0079(19) -0.0072(17) -0.0007(17)
C21 0.048(2) 0.052(2) 0.045(2) 0.0064(19) -0.0050(19) 0.0027(18)
C22 0.070(3) 0.062(3) 0.136(5) 0.039(3) -0.018(3) -0.013(3)
C23 0.056(3) 0.082(4) 0.070(4) 0.009(3) -0.013(3) 0.016(3)
C24 0.232(9) 0.406(14) 0.123(6) 0.137(8) 0.107(6) 0.213(10)
C25 0.059(6) 0.177(11) 0.275(19) 0.000 -0.032(10) 0.000
C26 0.220(17) 0.37(2) 0.125(13) 0.000 -0.001(12) 0.000
C27 0.33(3) 0.82(5) 0.087(10) 0.000 0.008(16) 0.000
C28 0.233(15) 0.192(12) 0.163(11) 0.000 -0.114(11) 0.000
O1 0.0435(14) 0.0357(14) 0.0721(18) -0.0039(14) -0.0089(13) 0.0026(12)
O2 0.075(2) 0.141(3) 0.065(2) 0.021(2) 0.0161(17) 0.049(2)
O3 0.0568(16) 0.0654(17) 0.0456(15) 0.0063(14) -0.0034(13) 0.0188(14)
O4 0.0406(15) 0.0497(16) 0.094(2) 0.0141(16) -0.0121(14) -0.0047(13)
O6 0.107(5) 0.230(8) 0.128(6) 0.000 -0.011(4) 0.000
O7 0.072(5) 0.50(2) 0.420(19) 0.000 -0.038(8) 0.000

loop_
_atom_type_symbol
_atom_type_description
_atom_type_scat_dispersion_real
_atom_type_scat_dispersion_imag
_atom_type_scat_source
C C 0.0033 0.0016 'International Tables Vol C Tables 4.2.6.8 and 6.1.1.4'
H H 0.0000 0.0000 'International Tables Vol C Tables 4.2.6.8 and 6.1.1.4'
O O 0.0106 0.0060 'International Tables Vol C Tables 4.2.6.8 and 6.1.1.4'

loop_
_geom_angle_atom_site_label_1
_geom_angle_atom_site_label_2
_geom_angle_atom_site_label_3
_geom_angle
_geom_angle_site_symmetry_1
O1 C1 H1A 114(3) .
O1 C1 H2A 112(3) .
H1A C1 H2A 110(4) .
O1 C1 H3A 105(3) .
H1A C1 H3A 109(4) .
H2A C1 H3A 106(4) .
C2 C2 C3 123.66(18) 7_565
C2 C2 H2 117.4(19) 7_565
C3 C2 H2 118.8(19) .
O1 C3 C5 109.4(3) .
O1 C3 C4 112.1(3) .
C5 C3 C4 109.5(3) .
O1 C3 C2 104.4(3) .
C5 C3 C2 110.0(3) .
C4 C3 C2 111.4(3) .
C4 C4 C3 124.06(18) 7_565
C4 C4 H4 117(2) 7_565
C3 C4 H4 119(2) .
C6 C5 C3 173.5(4) .
C5 C6 C7 178.2(4) .
C8 C7 C6 178.2(5) .
C7 C8 C9 176.9(4) .
O2 C9 C8 112.4(3) .
O2 C9 C10 109.6(3) .
C8 C9 C10 109.7(3) .
O2 C9 C14 106.2(3) .
C8 C9 C14 107.6(3) .
C10 C9 C14 111.2(3) .
C11 C10 C9 123.7(4) .
C11 C10 H10 116(2) .
C9 C10 H10 120(2) .
C10 C11 C12 123.8(4) .
C10 C11 H11 123(3) .
C12 C11 H11 113(3) .
O3 C12 C15 104.1(3) .
O3 C12 C11 111.5(3) .
C15 C12 C11 109.2(3) .
O3 C12 C13 111.8(3) .
C15 C12 C13 108.0(3) .
C11 C12 C13 111.9(3) .
C14 C13 C12 123.2(4) .
C14 C13 H13 120.5(18) .
C12 C13 H13 116.3(18) .
C13 C14 C9 123.8(4) .
C13 C14 H14 123(3) .
C9 C14 H14 113(3) .
C16 C15 C12 177.6(4) .
C15 C16 C17 177.9(5) .
C18 C17 C16 177.8(5) .
C17 C18 C19 177.3(4) .
O4 C19 C18 110.3(3) .
O4 C19 C20 104.4(3) .
C18 C19 C20 110.6(3) .
O4 C19 C21 110.8(3) .
C18 C19 C21 108.9(3) .
C20 C19 C21 111.8(3) .
C20 C20 C19 123.77(19) 7_565
C20 C20 H20 122(2) 7_565
C19 C20 H20 114(2) .
C21 C21 C19 124.1(2) 7_565
C21 C21 H21 119.2(19) 7_565
C19 C21 H21 116.7(19) .
O4 C22 H22A 109.5 .
O4 C22 H22B 109.5 .
H22A C22 H22B 109.5 .
O4 C22 H22C 109.5 .
H22A C22 H22C 109.5 .
H22B C22 H22C 109.5 .
O3 C23 H23A 103(3) .
O3 C23 H23B 113(3) .
H23A C23 H23B 120(5) .
O3 C23 H23C 109(3) .
H23A C23 H23C 101(4) .
H23B C23 H23C 109(4) .
O2 C24 H24A 109.5 .
O2 C24 H24B 109.5 .
H24A C24 H24B 109.5 .
O2 C24 H24C 109.5 .
H24A C24 H24C 109.5 .
H24B C24 H24C 109.5 .
O7 C25 O6 120.2(17) .
O7 C25 C28 127.6(13) .
O6 C25 C28 112.2(13) .
C27 C26 O6 106.2(15) .
C27 C26 H26A 110.5 .
O6 C26 H26A 110.5 .
C27 C26 H26B 110.5 .
O6 C26 H26B 110.5 .
H26A C26 H26B 108.7 .
C26 C27 H27A 109.5 .
C26 C27 H27B 109.5 .
H27A C27 H27B 109.5 .
C26 C27 H27C 109.5 .
H27A C27 H27C 109.5 .
H27B C27 H27C 109.5 .
C25 C28 H28A 109.5 .
C25 C28 H28B 109.5 .
H28A C28 H28B 109.5 .
C25 C28 H28C 109.5 .
H28A C28 H28C 109.5 .
H28B C28 H28C 109.5 .
C1 O1 C3 115.1(3) .
C24 O2 C9 125.0(4) .
C23 O3 C12 113.4(3) .
C22 O4 C19 116.0(3) .
C25 O6 C26 116.1(13) .

loop_
_geom_bond_atom_site_label_1
_geom_bond_atom_site_label_2
_geom_bond_distance
_geom_bond_site_symmetry_2
C1 O1 1.432(5) .
C1 H1A 1.05(6) .
C1 H2A 0.97(4) .
C1 H3A 1.07(6) .
C2 C2 1.323(6) 7_565
C2 C3 1.505(5) .
C2 H2 0.98(3) .
C3 O1 1.440(4) .
C3 C5 1.477(5) .
C3 C4 1.501(5) .
C4 C4 1.310(6) 7_565
C4 H4 0.97(3) .
C5 C6 1.203(5) .
C6 C7 1.374(6) .
C7 C8 1.196(5) .
C8 C9 1.473(5) .
C9 O2 1.426(4) .
C9 C10 1.497(5) .
C9 C14 1.504(5) .
C10 C11 1.311(5) .
C10 H10 0.89(3) .
C11 C12 1.492(5) .
C11 H11 0.97(4) .
C12 O3 1.438(4) .
C12 C15 1.478(5) .
C12 C13 1.498(5) .
C13 C14 1.313(5) .
C13 H13 0.90(3) .
C14 H14 0.85(4) .
C15 C16 1.189(5) .
C16 C17 1.385(6) .
C17 C18 1.191(5) .
C18 C19 1.478(5) .
C19 O4 1.443(4) .
C19 C20 1.497(5) .
C19 C21 1.498(5) .
C20 C20 1.334(7) 7_565
C20 H20 0.98(3) .
C21 C21 1.320(7) 7_565
C21 H21 0.91(3) .
C22 O4 1.428(4) .
C22 H22A 0.9600 .
C22 H22B 0.9600 .
C22 H22C 0.9600 .
C23 O3 1.434(5) .
C23 H23A 0.87(5) .
C23 H23B 1.05(6) .
C23 H23C 0.86(5) .
C24 O2 1.253(6) .
C24 H24A 0.9600 .
C24 H24B 0.9600 .
C24 H24C 0.9600 .
C25 O7 1.167(15) .
C25 O6 1.215(11) .
C25 C28 1.527(17) .
C26 C27 1.350(19) .
C26 O6 1.516(15) .
C26 H26A 0.9700 .
C26 H26B 0.9700 .
C27 H27A 0.9600 .
C27 H27B 0.9600 .
C27 H27C 0.9600 .
C28 H28A 0.9600 .
C28 H28B 0.9600 .
C28 H28C 0.9600 .

loop_
_geom_torsion_atom_site_label_1
_geom_torsion_atom_site_label_2
_geom_torsion_atom_site_label_3
_geom_torsion_atom_site_label_4
_geom_torsion
_geom_torsion_site_symmetry_1
_geom_torsion_site_symmetry_4
C2 C2 C3 O1 -131.78(17) 7_565 .
C2 C2 C3 C5 110.9(2) 7_565 .
C2 C2 C3 C4 -10.6(3) 7_565 .
O1 C3 C4 C4 127.2(2) . 7_565
C5 C3 C4 C4 -111.2(2) . 7_565
C2 C3 C4 C4 10.7(3) . 7_565
O1 C3 C5 C6 90(3) . .
C4 C3 C5 C6 -33(3) . .
C2 C3 C5 C6 -155(3) . .
C3 C5 C6 C7 -84(15) . .
C5 C6 C7 C8 36(25) . .
C6 C7 C8 C9 -101(16) . .
C7 C8 C9 O2 132(8) . .
C7 C8 C9 C10 -105(8) . .
C7 C8 C9 C14 16(8) . .
O2 C9 C10 C11 -129.6(4) . .
C8 C9 C10 C11 106.5(5) . .
C14 C9 C10 C11 -12.4(5) . .
C9 C10 C11 C12 0.2(6) . .
C10 C11 C12 O3 138.2(4) . .
C10 C11 C12 C15 -107.3(4) . .
C10 C11 C12 C13 12.1(5) . .
O3 C12 C13 C14 -137.9(4) . .
C15 C12 C13 C14 108.1(4) . .
C11 C12 C13 C14 -12.0(5) . .
C12 C13 C14 C9 -0.3(6) . .
O2 C9 C14 C13 131.7(4) . .
C8 C9 C14 C13 -107.7(4) . .
C10 C9 C14 C13 12.5(5) . .
O3 C12 C15 C16 -159(10) . .
C11 C12 C15 C16 82(10) . .
C13 C12 C15 C16 -40(10) . .
C12 C15 C16 C17 -170(9) . .
C15 C16 C17 C18 -39(21) . .
C16 C17 C18 C19 51(18) . .
C17 C18 C19 O4 -115(9) . .
C17 C18 C19 C20 130(9) . .
C17 C18 C19 C21 7(10) . .
O4 C19 C20 C20 126.5(2) . 7_565
C18 C19 C20 C20 -114.9(2) . 7_565
C21 C19 C20 C20 6.6(3) . 7_565
O4 C19 C21 C21 -122.7(2) . 7_565
C18 C19 C21 C21 115.9(2) . 7_565
C20 C19 C21 C21 -6.6(3) . 7_565
C5 C3 O1 C1 -56.3(4) . .
C4 C3 O1 C1 65.3(4) . .
C2 C3 O1 C1 -174.0(4) . .
C8 C9 O2 C24 27.7(8) . .
C10 C9 O2 C24 -94.6(7) . .
C14 C9 O2 C24 145.2(7) . .
C15 C12 O3 C23 179.4(4) . .
C11 C12 O3 C23 -63.0(5) . .
C13 C12 O3 C23 63.1(5) . .
C18 C19 O4 C22 54.3(4) . .
C20 C19 O4 C22 173.1(3) . .
C21 C19 O4 C22 -66.3(4) . .
O7 C25 O6 C26 0.000(5) . .
C28 C25 O6 C26 180.000(4) . .
C27 C26 O6 C25 180.000(4) . .
